data_7121173
loop_
_publ_author_name
'Frogley, Benjamin J.'
'Hill, Anthony F.'

_publ_section_title
;
 A complete set of pnictocarbynes: [M([triple bond, length as
 m-dash]CAPh<sub>2</sub>)(CO)<sub>2</sub>(Tp*)] (M = Mo, W; A = N, P, As,
 Sb, Bi; Tp* = hydrotris(dimethylpyrazolyl)-borate).
;
_journal_issue 17
_journal_name_full 'Chemical communications (Cambridge, England)'
_journal_page_first 2126
_journal_page_last 2129
_journal_paper_doi 10.1039/c8cc00143j
_journal_volume 54
_journal_year 2018
_chemical_formula_moiety 'C30 H32 B Bi N6 O2 W'
_chemical_formula_sum 'C30 H32 B Bi N6 O2 W'
_chemical_formula_weight 912.25
_space_group_crystal_system monoclinic
_space_group_IT_number 4
_space_group_name_Hall 'P 2yb'
_space_group_name_H-M_alt 'P 1 21 1'
_symmetry_space_group_name_Hall 'P 2yb'
_symmetry_space_group_name_H-M 'P 1 21 1'
_atom_sites_solution_hydrogens mixed
_audit_creation_method SHELXL-2016/6
_audit_update_record
;
2017-11-29 deposited with the CCDC.
2018-01-22 downloaded from the CCDC.
;
_cell_angle_alpha 90
_cell_angle_beta 90.0670(10)
_cell_angle_gamma 90
_cell_formula_units_Z 2
_cell_length_a 10.21600(10)
_cell_length_b 14.1835(2)
_cell_length_c 10.63590(10)
_cell_measurement_reflns_used 16451
_cell_measurement_temperature 150.0(1)
_cell_measurement_theta_max 71.8990
_cell_measurement_theta_min 4.1470
_cell_volume 1541.13(3)
_computing_cell_refinement 'CrysAlisPro 1.171.38.46 (Rigaku OD, 2015)'
_computing_data_collection 'CrysAlisPro 1.171.38.46 (Rigaku OD, 2015)'
_computing_data_reduction 'CrysAlisPro 1.171.38.46 (Rigaku OD, 2015)'
_computing_structure_refinement 'SHELXL-2016/6 (Sheldrick, 2016)'
_diffrn_ambient_temperature 150.0(1)
_diffrn_detector_area_resol_mean 8.1297
_diffrn_measured_fraction_theta_full 1.000
_diffrn_measured_fraction_theta_max 0.992
_diffrn_measurement_device_type 'SuperNova, Dual, Cu at zero, EosS2'
_diffrn_measurement_method '\w scans'
_diffrn_radiation_type CuK\a
_diffrn_radiation_wavelength 1.54184
_diffrn_reflns_av_R_equivalents 0.0435
_diffrn_reflns_av_unetI/netI 0.0305
_diffrn_reflns_Laue_measured_fraction_full 1.000
_diffrn_reflns_Laue_measured_fraction_max 0.992
_diffrn_reflns_limit_h_max 12
_diffrn_reflns_limit_h_min -12
_diffrn_reflns_limit_k_max 17
_diffrn_reflns_limit_k_min -15
_diffrn_reflns_limit_l_max 13
_diffrn_reflns_limit_l_min -13
_diffrn_reflns_number 29197
_diffrn_reflns_point_group_measured_fraction_full 0.903
_diffrn_reflns_point_group_measured_fraction_max 0.891
_diffrn_reflns_theta_full 67.684
_diffrn_reflns_theta_max 72.109
_diffrn_reflns_theta_min 4.157
_diffrn_source 'micro-focus sealed X-ray tube'
_exptl_absorpt_coefficient_mu 18.169
_exptl_absorpt_correction_T_max 1.00000
_exptl_absorpt_correction_T_min 0.72490
_exptl_absorpt_correction_type multi-scan
_exptl_absorpt_process_details
;
CrysAlisPro 1.171.38.46 (Rigaku Oxford Diffraction, 2015)
Empirical absorption correction using spherical harmonics,
 implemented in SCALE3 ABSPACK scaling algorithm.
;
_exptl_crystal_colour 'dark yellow'
_exptl_crystal_density_diffrn 1.966
_exptl_crystal_description needle
_exptl_crystal_F_000 864
_exptl_crystal_size_max 0.135
_exptl_crystal_size_mid 0.034
_exptl_crystal_size_min 0.023
_refine_diff_density_max 0.921
_refine_diff_density_min -0.959
_refine_diff_density_rms 0.100
_refine_ls_abs_structure_details
;
 Flack x determined using 2136 quotients [(I+)-(I-)]/[(I+)+(I-)]
 (Parsons, Flack and Wagner, Acta Cryst. B69 (2013) 249-259).
;
_refine_ls_abs_structure_Flack -0.035(4)
_refine_ls_extinction_method none
_refine_ls_goodness_of_fit_ref 1.045
_refine_ls_hydrogen_treatment mixed
_refine_ls_matrix_type full
_refine_ls_number_parameters 380
_refine_ls_number_reflns 5420
_refine_ls_number_restraints 1
_refine_ls_restrained_S_all 1.045
_refine_ls_R_factor_all 0.0233
_refine_ls_R_factor_gt 0.0221
_refine_ls_shift/su_max 0.002
_refine_ls_shift/su_mean 0.000
_refine_ls_structure_factor_coef Fsqd
_refine_ls_weighting_details 'w=1/[\s^2^(Fo^2^)+(0.0302P)^2^] where P=(Fo^2^+2Fc^2^)/3'
_refine_ls_weighting_scheme calc
_refine_ls_wR_factor_gt 0.0525
_refine_ls_wR_factor_ref 0.0532
_reflns_Friedel_coverage 0.723
_reflns_Friedel_fraction_full 0.796
_reflns_Friedel_fraction_max 0.782
_reflns_number_gt 5268
_reflns_number_total 5420
_reflns_threshold_expression 'I > 2\s(I)'
_cod_data_source_file c8cc00143j2.cif
_cod_data_source_block Compound_6b
_cod_depositor_comments 'Adding full bibliography for 7121172--7121177.cif.'
_cod_database_code 7121173
_shelx_shelxl_version_number 2016/6
_shelx_space_group_comment
;
The symmetry employed for this shelxl refinement is uniquely defined
by the following loop, which should always be used as a source of
symmetry information in preference to the above space-group names.
They are only intended as comments.
;

loop_
_space_group_symop_operation_xyz
'x, y, z'
'-x, y+1/2, -z'

loop_
_atom_site_label
_atom_site_type_symbol
_atom_site_fract_x
_atom_site_fract_y
_atom_site_fract_z
_atom_site_U_iso_or_equiv
_atom_site_adp_type
_atom_site_occupancy
_atom_site_site_symmetry_order
_atom_site_calc_flag
_atom_site_refinement_flags_posn
_atom_site_refinement_flags_adp
C2 C 1.0406(7) 0.7190(6) 0.2412(7) 0.0284(16) Uani 1 1 d . .
C3 C 1.0912(7) 0.5586(6) 0.0994(7) 0.0296(16) Uani 1 1 d . .
C4 C 0.9113(7) 0.7639(6) -0.2727(6) 0.0300(16) Uani 1 1 d . .
C5 C 0.7839(8) 0.7612(7) -0.2241(7) 0.040(2) Uani 1 1 d . .
H5 H 0.770071 0.773277 -0.139191 0.047 Uiso 1 1 calc R U
C6 C 0.6783(9) 0.7408(9) -0.3016(9) 0.051(3) Uani 1 1 d . .
H6 H 0.593773 0.739811 -0.269341 0.061 Uiso 1 1 calc R U
C7 C 0.7004(10) 0.7219(9) -0.4281(9) 0.054(3) Uani 1 1 d . .
H7 H 0.630179 0.708537 -0.480966 0.065 Uiso 1 1 calc R U
C8 C 0.8231(10) 0.7229(8) -0.4744(8) 0.050(2) Uani 1 1 d . .
H8 H 0.837191 0.707263 -0.558256 0.060 Uiso 1 1 calc R U
C9 C 0.9285(8) 0.7469(8) -0.3993(7) 0.042(2) Uani 1 1 d . .
H9 H 1.011588 0.751534 -0.434299 0.050 Uiso 1 1 calc R U
C10 C 1.2290(8) 0.6997(7) -0.1881(7) 0.0306(17) Uani 1 1 d . .
C11 C 1.2451(10) 0.6574(9) -0.3016(9) 0.055(3) Uani 1 1 d . .
H11 H 1.185854 0.669605 -0.365972 0.066 Uiso 1 1 calc R U
C12 C 1.3494(10) 0.5960(10) -0.3230(10) 0.060(3) Uani 1 1 d . .
H12 H 1.359007 0.567446 -0.401153 0.072 Uiso 1 1 calc R U
C13 C 1.4378(9) 0.5775(8) -0.2289(10) 0.050(2) Uani 1 1 d . .
H13 H 1.507796 0.537003 -0.242898 0.060 Uiso 1 1 calc R U
C14 C 1.4213(9) 0.6199(8) -0.1133(9) 0.048(2) Uani 1 1 d . .
H14 H 1.481192 0.607966 -0.049273 0.057 Uiso 1 1 calc R U
C15 C 1.3176(9) 0.6795(8) -0.0914(8) 0.044(2) Uani 1 1 d . .
H15 H 1.306391 0.706434 -0.012346 0.052 Uiso 1 1 calc R U
C16 C 0.4069(7) 0.6599(8) 0.2995(8) 0.043(2) Uani 1 1 d . .
H16A H 0.377801 0.614932 0.238056 0.065 Uiso 1 1 calc R U
H16B H 0.344065 0.709951 0.305982 0.065 Uiso 1 1 calc R U
H16C H 0.415962 0.629347 0.379563 0.065 Uiso 1 1 calc R U
C17 C 0.5355(6) 0.6993(6) 0.2605(6) 0.0279(16) Uani 1 1 d . .
C18 C 0.5753(7) 0.7907(7) 0.2516(7) 0.0345(19) Uani 1 1 d . .
H18 H 0.526192 0.844160 0.270230 0.041 Uiso 1 1 calc R U
C19 C 0.7054(7) 0.7881(6) 0.2087(6) 0.0298(16) Uani 1 1 d . .
C20 C 0.7955(8) 0.8702(6) 0.1839(8) 0.0393(18) Uani 1 1 d . .
H20A H 0.859861 0.873896 0.249475 0.059 Uiso 1 1 calc R U
H20B H 0.745526 0.927469 0.181816 0.059 Uiso 1 1 calc R U
H20C H 0.838378 0.861360 0.104469 0.059 Uiso 1 1 calc R U
C21 C 0.9098(7) 0.5148(6) -0.1697(6) 0.0333(16) Uani 1 1 d . .
H21A H 0.892845 0.574350 -0.209460 0.050 Uiso 1 1 calc R U
H21B H 0.911852 0.466019 -0.232284 0.050 Uiso 1 1 calc R U
H21C H 0.992639 0.517306 -0.127187 0.050 Uiso 1 1 calc R U
C22 C 0.8041(7) 0.4942(5) -0.0769(6) 0.026(2) Uani 1 1 d . .
C23 C 0.7010(7) 0.4311(6) -0.0909(6) 0.0297(15) Uani 1 1 d . .
H23 H 0.684083 0.392261 -0.159478 0.036 Uiso 1 1 calc R U
C24 C 0.6281(6) 0.4382(6) 0.0200(6) 0.0291(16) Uani 1 1 d . .
C25 C 0.5047(8) 0.3893(7) 0.0563(8) 0.0391(19) Uani 1 1 d . .
H25A H 0.515300 0.361138 0.137774 0.059 Uiso 1 1 calc R U
H25B H 0.485043 0.341233 -0.004302 0.059 Uiso 1 1 calc R U
H25C H 0.434331 0.434130 0.058931 0.059 Uiso 1 1 calc R U
C26 C 1.1000(8) 0.5141(7) 0.4101(8) 0.044(2) Uani 1 1 d . .
H26A H 1.146806 0.472931 0.354369 0.065 Uiso 1 1 calc R U
H26B H 1.125501 0.501234 0.495348 0.065 Uiso 1 1 calc R U
H26C H 1.120066 0.578434 0.389989 0.065 Uiso 1 1 calc R U
C27 C 0.9550(8) 0.4977(5) 0.3956(6) 0.031(2) Uani 1 1 d . .
C28 C 0.8775(9) 0.4437(6) 0.4717(6) 0.037(2) Uani 1 1 d . .
H28 H 0.903439 0.409323 0.541969 0.045 Uiso 1 1 calc R U
C29 C 0.7525(8) 0.4507(6) 0.4225(6) 0.034(2) Uani 1 1 d . .
C30 C 0.6291(10) 0.4060(9) 0.4670(10) 0.058(3) Uani 1 1 d . .
H30A H 0.566214 0.454175 0.486520 0.088 Uiso 1 1 calc R U
H30B H 0.646644 0.369302 0.540892 0.088 Uiso 1 1 calc R U
H30C H 0.594707 0.365883 0.402213 0.088 Uiso 1 1 calc R U
B B 0.6497(7) 0.5359(7) 0.2276(7) 0.0282(17) Uani 1 1 d . .
N1 N 0.7427(6) 0.6985(5) 0.1931(6) 0.0230(13) Uani 1 1 d . .
N2 N 0.6376(5) 0.6432(5) 0.2256(5) 0.0253(13) Uani 1 1 d . .
N3 N 0.7962(5) 0.5368(5) 0.0356(5) 0.0240(12) Uani 1 1 d . .
N4 N 0.6869(5) 0.5012(4) 0.0939(5) 0.0262(15) Uani 1 1 d . .
N5 N 0.8846(6) 0.5370(5) 0.3028(5) 0.0257(13) Uani 1 1 d . .
N6 N 0.7580(6) 0.5067(5) 0.3208(5) 0.0280(14) Uani 1 1 d . .
O1 O 1.1066(5) 0.7681(5) 0.2995(5) 0.0391(14) Uani 1 1 d . .
O2 O 1.1836(5) 0.5153(5) 0.0830(6) 0.0417(14) Uani 1 1 d . .
H99 H 0.569(8) 0.502(6) 0.253(7) 0.03(2) Uiso 1 1 d . .
C1 C 0.9858(9) 0.7113(8) 0.0078(9) 0.027(2) Uani 1 1 d . .
W W 0.93070(3) 0.63572(2) 0.13383(3) 0.02071(13) Uani 1 1 d . .
Bi Bi 1.07191(3) 0.80747(2) -0.13963(3) 0.02808(13) Uani 1 1 d . .

loop_
_atom_site_aniso_label
_atom_site_aniso_U_11
_atom_site_aniso_U_22
_atom_site_aniso_U_33
_atom_site_aniso_U_23
_atom_site_aniso_U_13
_atom_site_aniso_U_12
C2 0.022(3) 0.033(5) 0.030(3) 0.003(3) 0.000(3) 0.010(3)
C3 0.028(3) 0.030(5) 0.031(3) -0.003(3) -0.001(3) -0.001(3)
C4 0.032(3) 0.031(5) 0.027(3) 0.004(3) -0.005(3) -0.003(3)
C5 0.035(4) 0.052(6) 0.032(3) -0.005(4) -0.001(3) 0.002(4)
C6 0.035(4) 0.074(8) 0.045(4) 0.001(5) 0.002(3) -0.004(4)
C7 0.048(5) 0.069(8) 0.045(4) -0.008(5) -0.014(4) 0.005(5)
C8 0.052(5) 0.055(7) 0.043(4) -0.016(4) -0.014(4) 0.009(5)
C9 0.039(4) 0.056(6) 0.031(3) -0.004(4) -0.001(3) 0.009(4)
C10 0.028(4) 0.025(5) 0.038(4) -0.002(3) 0.003(3) 0.001(3)
C11 0.050(5) 0.068(8) 0.048(5) -0.012(5) 0.002(4) 0.021(5)
C12 0.047(5) 0.082(9) 0.050(5) -0.009(5) 0.003(4) 0.018(5)
C13 0.034(4) 0.046(7) 0.070(6) 0.002(5) 0.010(4) 0.006(4)
C14 0.039(4) 0.048(6) 0.057(5) 0.012(5) -0.010(4) 0.000(4)
C15 0.045(4) 0.046(6) 0.039(4) 0.002(4) 0.001(3) 0.002(4)
C16 0.022(3) 0.055(6) 0.053(4) -0.006(4) 0.009(3) 0.001(4)
C17 0.021(3) 0.037(5) 0.026(3) -0.003(3) -0.002(2) 0.005(3)
C18 0.028(3) 0.039(6) 0.036(3) 0.000(3) 0.000(3) 0.016(3)
C19 0.029(3) 0.031(5) 0.029(3) 0.002(3) -0.002(3) 0.005(3)
C20 0.042(4) 0.024(5) 0.052(4) 0.004(4) 0.009(3) 0.002(4)
C21 0.037(4) 0.037(5) 0.026(3) -0.007(3) 0.007(3) 0.004(3)
C22 0.036(3) 0.019(6) 0.021(2) -0.003(2) -0.001(2) 0.002(3)
C23 0.032(3) 0.031(4) 0.026(3) -0.004(3) -0.006(2) 0.001(3)
C24 0.025(3) 0.032(4) 0.030(3) -0.003(3) -0.007(3) 0.000(3)
C25 0.035(4) 0.037(5) 0.045(4) -0.006(4) -0.001(3) -0.010(3)
C26 0.041(4) 0.047(6) 0.043(4) 0.008(4) -0.019(3) -0.001(4)
C27 0.042(3) 0.029(6) 0.023(3) 0.000(3) -0.004(2) 0.002(3)
C28 0.057(4) 0.032(5) 0.022(3) 0.006(3) -0.001(3) 0.009(3)
C29 0.048(4) 0.026(7) 0.028(3) 0.000(3) 0.012(3) 0.007(3)
C30 0.053(5) 0.066(8) 0.056(5) 0.030(5) 0.023(4) -0.001(5)
B 0.026(3) 0.029(5) 0.029(3) 0.000(3) 0.004(3) -0.002(3)
N1 0.021(3) 0.020(4) 0.027(3) -0.001(3) 0.003(2) 0.004(3)
N2 0.017(2) 0.033(4) 0.026(2) 0.001(2) 0.0023(19) 0.001(2)
N3 0.024(2) 0.024(4) 0.024(2) -0.003(2) -0.0018(19) -0.004(2)
N4 0.023(2) 0.028(4) 0.028(2) -0.002(2) 0.002(2) -0.004(2)
N5 0.028(3) 0.026(4) 0.023(2) 0.005(2) -0.003(2) -0.003(2)
N6 0.031(3) 0.027(4) 0.026(3) 0.003(2) 0.006(2) -0.004(2)
O1 0.030(2) 0.040(4) 0.047(3) -0.018(3) -0.007(2) 0.000(2)
O2 0.032(3) 0.041(4) 0.053(3) -0.006(3) 0.005(2) 0.013(2)
C1 0.023(4) 0.029(6) 0.030(3) -0.011(3) -0.001(2) 0.004(3)
W 0.0207(2) 0.0210(3) 0.0204(2) -0.00068(14) 0.00063(17) 0.00053(15)
Bi 0.0303(2) 0.0269(3) 0.02703(19) 0.00204(14) 0.00075(16) -0.00343(15)

loop_
_atom_type_symbol
_atom_type_description
_atom_type_scat_dispersion_real
_atom_type_scat_dispersion_imag
_atom_type_scat_source
C C 0.0181 0.0091 'International Tables Vol C Tables 4.2.6.8 and 6.1.1.4'
H H 0.0000 0.0000 'International Tables Vol C Tables 4.2.6.8 and 6.1.1.4'
B B 0.0090 0.0039 'International Tables Vol C Tables 4.2.6.8 and 6.1.1.4'
N N 0.0311 0.0180 'International Tables Vol C Tables 4.2.6.8 and 6.1.1.4'
O O 0.0492 0.0322 'International Tables Vol C Tables 4.2.6.8 and 6.1.1.4'
W W -5.4734 5.5774 'International Tables Vol C Tables 4.2.6.8 and 6.1.1.4'
Bi Bi -4.0111 8.9310 'International Tables Vol C Tables 4.2.6.8 and 6.1.1.4'

loop_
_geom_angle_atom_site_label_1
_geom_angle_atom_site_label_2
_geom_angle_atom_site_label_3
_geom_angle
O1 C2 W 177.6(7)
O2 C3 W 178.1(6)
C9 C4 C5 118.4(7)
C9 C4 Bi 124.6(6)
C5 C4 Bi 116.8(5)
C6 C5 C4 120.5(7)
C5 C6 C7 119.2(8)
C8 C7 C6 120.2(8)
C7 C8 C9 121.0(8)
C4 C9 C8 120.5(8)
C11 C10 C15 119.0(9)
C11 C10 Bi 125.8(7)
C15 C10 Bi 115.2(6)
C10 C11 C12 121.0(10)
C13 C12 C11 120.1(10)
C12 C13 C14 119.1(9)
C15 C14 C13 120.9(9)
C14 C15 C10 119.9(9)
C18 C17 N2 108.0(6)
C18 C17 C16 129.8(8)
N2 C17 C16 122.1(8)
C17 C18 C19 106.2(7)
N1 C19 C18 109.5(8)
N1 C19 C20 122.6(7)
C18 C19 C20 127.9(8)
N3 C22 C23 109.8(6)
N3 C22 C21 123.0(6)
C23 C22 C21 127.2(6)
C22 C23 C24 105.5(6)
N4 C24 C23 107.8(6)
N4 C24 C25 122.7(6)
C23 C24 C25 129.5(7)
N5 C27 C28 110.9(7)
N5 C27 C26 122.5(7)
C28 C27 C26 126.5(7)
C27 C28 C29 105.7(6)
N6 C29 C28 107.9(7)
N6 C29 C30 122.9(8)
C28 C29 C30 129.1(8)
N2 B N6 109.6(6)
N2 B N4 108.9(6)
N6 B N4 109.1(6)
C19 N1 N2 106.8(6)
C19 N1 W 131.8(6)
N2 N1 W 121.4(5)
C17 N2 N1 109.4(6)
C17 N2 B 129.8(6)
N1 N2 B 120.6(5)
C22 N3 N4 106.6(5)
C22 N3 W 131.7(5)
N4 N3 W 121.5(4)
C24 N4 N3 110.3(5)
C24 N4 B 130.0(6)
N3 N4 B 119.8(5)
C27 N5 N6 105.8(6)
C27 N5 W 135.2(5)
N6 N5 W 119.1(4)
C29 N6 N5 109.7(6)
C29 N6 B 130.3(6)
N5 N6 B 120.0(6)
W C1 Bi 174.7(5)
C1 W C2 84.1(4)
C1 W C3 86.1(4)
C2 W C3 88.1(3)
C1 W N1 104.1(4)
C2 W N1 95.0(3)
C3 W N1 169.5(3)
C1 W N3 102.6(3)
C2 W N3 173.0(2)
C3 W N3 94.3(3)
N1 W N3 81.5(2)
C1 W N5 173.5(3)
C2 W N5 91.6(3)
C3 W N5 88.8(3)
N1 W N5 81.1(2)
N3 W N5 81.8(2)
C4 Bi C1 89.2(3)
C4 Bi C10 100.7(3)
C1 Bi C10 91.5(3)

loop_
_geom_bond_atom_site_label_1
_geom_bond_atom_site_label_2
_geom_bond_distance
C2 O1 1.151(10)
C2 W 1.989(8)
C3 O2 1.139(10)
C3 W 2.005(8)
C4 C9 1.378(10)
C4 C5 1.401(11)
C4 Bi 2.252(7)
C5 C6 1.388(12)
C6 C7 1.391(13)
C7 C8 1.348(14)
C8 C9 1.382(12)
C10 C11 1.358(13)
C10 C15 1.399(12)
C10 Bi 2.276(9)
C11 C12 1.395(14)
C12 C13 1.372(14)
C13 C14 1.379(15)
C14 C15 1.377(14)
C16 C17 1.487(10)
C17 C18 1.362(13)
C17 N2 1.364(9)
C18 C19 1.407(10)
C19 N1 1.337(11)
C19 C20 1.507(12)
C21 C22 1.493(9)
C22 N3 1.343(8)
C22 C23 1.390(10)
C23 C24 1.400(10)
C24 N4 1.332(9)
C24 C25 1.490(10)
C26 C27 1.507(11)
C27 N5 1.342(9)
C27 C28 1.369(11)
C28 C29 1.383(11)
C29 N6 1.343(9)
C29 C30 1.488(12)
B N2 1.526(11)
B N6 1.541(10)
B N4 1.553(9)
N1 N2 1.375(9)
N1 W 2.210(6)
N3 N4 1.374(8)
N3 W 2.223(6)
N5 N6 1.377(8)
N5 W 2.327(6)
C1 W 1.807(9)
C1 Bi 2.258(9)
